data_1535109
loop_
_publ_author_name
'Srinivasan, R.'
'Tragl, S.'
'Glaser, J.'
'Meyer, H.J.'

_publ_section_title
;
 Lb Cl (C N)2 with Ln = La, Ge, and Pr: Synthesis and structure of a new
 lanthanide chloride cyanamide related to the Pb F Cl-type structure
;
_journal_name_full 'Zeitschrift fuer Anorganische und Allgemeine Chemie'
_journal_page_first 479
_journal_page_last 483
_journal_volume 631
_journal_year 2005
_chemical_formula_sum 'C Cl La N2'
_chemical_name_systematic 'La Cl (C N2)'
_space_group_IT_number 11
_symmetry_space_group_name_Hall '-P 2yb'
_symmetry_space_group_name_H-M 'P 1 21/m 1'
_cell_angle_alpha 90
_cell_angle_beta 100.75
_cell_angle_gamma 90
_cell_formula_units_Z 2
_cell_length_a 5.3304
_cell_length_b 4.0305
_cell_length_c 7.5445
_cell_volume 159.243
_citation_journal_id_ASTM ZAACAB
_cod_data_source_file Srinivasan_ZAACAB_2005_1518.cif
_cod_data_source_block C1Cl1La1N2
_cod_original_cell_volume 159.2428
_cod_original_formula_sum 'C1 Cl1 La1 N2'
_cod_database_code 1535109

loop_
_symmetry_equiv_pos_as_xyz
x,y,z
-x,y+1/2,-z
-x,-y,-z
x,-y-1/2,z

loop_
_atom_site_label
_atom_site_type_symbol
_atom_site_fract_x
_atom_site_fract_y
_atom_site_fract_z
_atom_site_occupancy
_atom_site_U_iso_or_equiv
La1 La+3 0.82426 0.25 0.26333 1 0.0
C1 C+4 0.6521 -0.75 -0.3588 1 0.0
N2 N-3 0.5671 -0.25 0.3405 1 0.0
Cl1 Cl-1 0.74424 -0.25 -0.04347 1 0.0
N1 N-3 1.1213 -0.25 0.3814 1 0.0
